data_1571741
loop_
_publ_author_name
'Zhu, Mengjie'
'Wang, Puzhao'
'Wu, Zhengqiu'
'Zhong, Yangfa'
'Su, Laiman'
'Xin, Yuquan'
'Spokoyny, Alexander M.'
'Zou, Chao'
'Mu, Xin'

_publ_section_title
;
 A Pd-catalyzed route to carborane-fused boron heterocycles.
;
_journal_issue 27
_journal_name_full 'Chemical science'
_journal_page_first 10392
_journal_page_last 10401
_journal_paper_doi 10.1039/d4sc02214a
_journal_volume 15
_journal_year 2024
_chemical_formula_sum 'C31 H46 B12 Cl2 N2 O4'
_chemical_formula_weight 711.32
_space_group_crystal_system monoclinic
_space_group_IT_number 14
_space_group_name_Hall '-P 2ybc'
_space_group_name_H-M_alt 'P 1 21/c 1'
_atom_sites_solution_hydrogens mixed
_audit_creation_method SHELXL-2013
_audit_update_record
;
2024-05-07 deposited with the CCDC.	2024-05-28 downloaded from the CCDC.
;
_cell_angle_alpha 90
_cell_angle_beta 103.7720(10)
_cell_angle_gamma 90
_cell_formula_units_Z 4
_cell_length_a 10.2799(2)
_cell_length_b 29.3893(6)
_cell_length_c 13.7124(3)
_cell_measurement_reflns_used 9321
_cell_measurement_temperature 293(2)
_cell_measurement_theta_max 140.429
_cell_measurement_theta_min 6.015
_cell_volume 4023.68(14)
_computing_cell_refinement 'Bruker SAINT'
_computing_data_collection 'Bruker APEX2'
_computing_data_reduction 'Bruker SAINT'
_computing_molecular_graphics 'Bruker SHELXTL'
_computing_publication_material 'Bruker SHELXTL'
_computing_structure_refinement 'SHELXL-2013 (Sheldrick, 2013)'
_computing_structure_solution 'SHELXS-97 (Sheldrick 2008)'
_diffrn_ambient_temperature 293(2)
_diffrn_measured_fraction_theta_full 0.947
_diffrn_measured_fraction_theta_max 0.994
_diffrn_measurement_device_type 'Bruker APEX-II CCD'
_diffrn_measurement_method '\f and \w scans'
_diffrn_radiation_type CuK\a
_diffrn_radiation_wavelength 1.54178
_diffrn_reflns_av_R_equivalents 0.0819
_diffrn_reflns_av_unetI/netI 0.0540
_diffrn_reflns_Laue_measured_fraction_full 0.947
_diffrn_reflns_Laue_measured_fraction_max 0.994
_diffrn_reflns_limit_h_max 9
_diffrn_reflns_limit_h_min -12
_diffrn_reflns_limit_k_max 34
_diffrn_reflns_limit_k_min -34
_diffrn_reflns_limit_l_max 16
_diffrn_reflns_limit_l_min -15
_diffrn_reflns_number 37765
_diffrn_reflns_point_group_measured_fraction_full 0.947
_diffrn_reflns_point_group_measured_fraction_max 0.994
_diffrn_reflns_theta_full 67.679
_diffrn_reflns_theta_max 65.499
_diffrn_reflns_theta_min 3.007
_exptl_absorpt_coefficient_mu 1.725
_exptl_absorpt_correction_T_max 0.7533
_exptl_absorpt_correction_T_min 0.4988
_exptl_absorpt_correction_type multi-scan
_exptl_absorpt_process_details sadabs
_exptl_crystal_colour yellow
_exptl_crystal_density_diffrn 1.174
_exptl_crystal_description prismatic
_exptl_crystal_F_000 1488
_exptl_crystal_size_max 0.170
_exptl_crystal_size_mid 0.140
_exptl_crystal_size_min 0.110
_refine_diff_density_max 0.400
_refine_diff_density_min -0.446
_refine_diff_density_rms 0.053
_refine_ls_extinction_coef 0.0085(15)
_refine_ls_extinction_expression Fc^*^=kFc[1+0.001xFc^2^\l^3^/sin(2\q)]^-1/4^
_refine_ls_extinction_method SHELXL
_refine_ls_goodness_of_fit_ref 1.052
_refine_ls_hydrogen_treatment mixed
_refine_ls_matrix_type full
_refine_ls_number_parameters 561
_refine_ls_number_reflns 6894
_refine_ls_number_restraints 93
_refine_ls_restrained_S_all 1.119
_refine_ls_R_factor_all 0.1168
_refine_ls_R_factor_gt 0.0944
_refine_ls_shift/su_max 0.025
_refine_ls_shift/su_mean 0.004
_refine_ls_structure_factor_coef Fsqd
_refine_ls_weighting_details 'w=1/[\s^2^(Fo^2^)+(0.1734P)^2^+1.8010P] where P=(Fo^2^+2Fc^2^)/3'
_refine_ls_weighting_scheme calc
_refine_ls_wR_factor_gt 0.2632
_refine_ls_wR_factor_ref 0.2951
_reflns_Friedel_coverage 0.000
_reflns_number_gt 5023
_reflns_number_total 6894
_reflns_threshold_expression 'I > 2\s(I)'
_cod_data_source_file d4sc02214a2.cif
_cod_data_source_block cu_d8v23466_0m
_cod_depositor_comments 'Adding full bibliography for 1571739--1571749.cif.'
_cod_original_cell_volume 4023.67(14)
_cod_original_sg_symbol_H-M 'P 21/c'
_cod_database_code 1571741
_shelx_space_group_comment
; 
The symmetry employed for this shelxl refinement is uniquely defined 
by the following loop, which should always be used as a source of 
symmetry information in preference to the above space-group names. 
They are only intended as comments. 
;
_shelx_estimated_absorpt_t_min 0.758
_shelx_estimated_absorpt_t_max 0.833
_shelxl_version_number 2013-4

loop_
_space_group_symop_operation_xyz
'x, y, z'
'-x, y+1/2, -z+1/2'
'-x, -y, -z'
'x, -y-1/2, z-1/2'

loop_
_atom_site_label
_atom_site_type_symbol
_atom_site_fract_x
_atom_site_fract_y
_atom_site_fract_z
_atom_site_U_iso_or_equiv
_atom_site_adp_type
_atom_site_occupancy
_atom_site_site_symmetry_order
_atom_site_calc_flag
_atom_site_refinement_flags_posn
_atom_site_refinement_flags_adp
_atom_site_refinement_flags_occupancy
_atom_site_disorder_assembly
_atom_site_disorder_group
Cl1 Cl 0.6004(3) 0.52413(8) 0.3352(3) 0.2139(13) Uani 1 1 d . . . . .
Cl2 Cl 0.7586(2) 0.60363(10) 0.3657(2) 0.1960(12) Uani 1 1 d . . . . .
C31 C 0.6180(7) 0.5773(2) 0.3751(6) 0.135(2) Uani 1 1 d . . . . .
H31A H 0.6137 0.5777 0.4450 0.161 Uiso 1 1 calc R U . . .
H31B H 0.5424 0.5947 0.3375 0.161 Uiso 1 1 calc R U . . .
O1 O 0.9131(3) 0.58918(11) 0.7488(3) 0.1112(12) Uani 1 1 d . . . . .
O2 O 0.7467(3) 0.55024(11) 0.6473(3) 0.1041(11) Uani 1 1 d . . . . .
O3 O 0.5080(3) 0.63915(13) 0.0839(2) 0.1040(11) Uani 1 1 d . . . . .
O4 O 0.3662(3) 0.59496(13) -0.0262(2) 0.1048(11) Uani 1 1 d . . . . .
N1 N 0.3477(3) 0.65963(9) 0.57375(18) 0.0542(6) Uani 1 1 d . . . . .
N2 N 0.2341(3) 0.68563(10) 0.33856(18) 0.0574(7) Uani 1 1 d . . . . .
C1 C 0.0983(4) 0.77169(13) 0.5308(3) 0.0669(9) Uani 1 1 d . . . . .
C2 C -0.0473(4) 0.69855(14) 0.5082(3) 0.0668(9) Uani 1 1 d . . . . .
C3 C 0.3487(3) 0.61314(11) 0.5576(3) 0.0625(8) Uani 1 1 d . . . . .
H3 H 0.2730 0.5962 0.5288 0.075 Uiso 1 1 calc R U . . .
C4 C 0.4714(4) 0.59563(12) 0.5882(3) 0.0661(9) Uani 1 1 d . . . . .
H4 H 0.4944 0.5652 0.5850 0.079 Uiso 1 1 calc R U . . .
C5 C 0.5609(3) 0.63183(11) 0.6267(2) 0.0567(8) Uani 1 1 d . . . . .
C6 C 0.4806(3) 0.67177(11) 0.6168(2) 0.0537(7) Uani 1 1 d . . . . .
C7 C 0.5361(4) 0.71374(12) 0.6501(3) 0.0638(8) Uani 1 1 d . . . . .
H7 H 0.4833 0.7398 0.6440 0.077 Uiso 1 1 calc R U . . .
C8 C 0.6701(4) 0.71551(14) 0.6922(3) 0.0772(10) Uani 1 1 d . . . . .
H8 H 0.7093 0.7434 0.7136 0.093 Uiso 1 1 calc R U . . .
C9 C 0.7503(4) 0.67678(14) 0.7040(3) 0.0732(10) Uani 1 1 d . . . . .
H9 H 0.8411 0.6795 0.7343 0.088 Uiso 1 1 calc R U . . .
C10 C 0.6986(3) 0.63424(13) 0.6720(3) 0.0644(9) Uani 1 1 d . . . . .
C11 C 0.3689(3) 0.69445(13) 0.3441(2) 0.0649(9) Uani 1 1 d . . . . .
H11 H 0.4237 0.7118 0.3942 0.078 Uiso 1 1 calc R U . . .
C12 C 0.4099(4) 0.67492(13) 0.2681(3) 0.0661(9) Uani 1 1 d . . . . .
H12 H 0.4953 0.6765 0.2565 0.079 Uiso 1 1 calc R U . . .
C13 C 0.2989(3) 0.65159(11) 0.2094(2) 0.0584(8) Uani 1 1 d . . . . .
C14 C 0.1894(3) 0.65821(11) 0.2552(2) 0.0572(8) Uani 1 1 d . . . . .
C15 C 0.0651(4) 0.63919(13) 0.2163(3) 0.0662(9) Uani 1 1 d . . . . .
H15 H -0.0048 0.6433 0.2478 0.079 Uiso 1 1 calc R U . . .
C16 C 0.0475(4) 0.61386(14) 0.1289(3) 0.0740(10) Uani 1 1 d . . . . .
H16 H -0.0353 0.6006 0.1015 0.089 Uiso 1 1 calc R U . . .
C17 C 0.1515(4) 0.60803(13) 0.0818(3) 0.0728(10) Uani 1 1 d . . . . .
H17 H 0.1352 0.5914 0.0223 0.087 Uiso 1 1 calc R U . . .
C18 C 0.2778(4) 0.62563(13) 0.1188(2) 0.0655(9) Uani 1 1 d . . . . .
C19 C 0.9638(5) 0.54392(18) 0.7407(5) 0.126(2) Uani 1 1 d D . . . .
C20 C 0.8488(6) 0.51698(18) 0.6904(5) 0.121(2) Uani 1 1 d D . . . .
C21 C 0.7971(13) 0.4988(4) 0.7910(10) 0.143(3) Uani 0.6 1 d D U P A 1
H21A H 0.7717 0.5245 0.8256 0.215 Uiso 0.6 1 calc R U P A 1
H21B H 0.8684 0.4826 0.8353 0.215 Uiso 0.6 1 calc R U P A 1
H21C H 0.7215 0.4790 0.7696 0.215 Uiso 0.6 1 calc R U P A 1
C22 C 0.8540(18) 0.4801(5) 0.6207(12) 0.148(4) Uani 0.6 1 d D U P A 1
H22A H 0.7690 0.4648 0.6039 0.223 Uiso 0.6 1 calc R U P A 1
H22B H 0.9226 0.4589 0.6515 0.223 Uiso 0.6 1 calc R U P A 1
H22C H 0.8738 0.4922 0.5609 0.223 Uiso 0.6 1 calc R U P A 1
C23 C 1.0661(11) 0.5289(4) 0.8273(9) 0.132(3) Uani 0.6 1 d D U P B 1
H23A H 1.1203 0.5544 0.8560 0.198 Uiso 0.6 1 calc R U P B 1
H23B H 1.1214 0.5063 0.8067 0.198 Uiso 0.6 1 calc R U P B 1
H23C H 1.0240 0.5161 0.8765 0.198 Uiso 0.6 1 calc R U P B 1
C24 C 1.0425(11) 0.5487(4) 0.6458(9) 0.128(3) Uani 0.6 1 d D U P B 1
H24A H 0.9775 0.5538 0.5838 0.193 Uiso 0.6 1 calc R U P B 1
H24B H 1.0910 0.5212 0.6411 0.193 Uiso 0.6 1 calc R U P B 1
H24C H 1.1038 0.5739 0.6589 0.193 Uiso 0.6 1 calc R U P B 1
C21' C 0.817(3) 0.4706(6) 0.6628(18) 0.149(6) Uani 0.4 1 d D U P A 2
H21D H 0.7368 0.4621 0.6832 0.224 Uiso 0.4 1 calc R U P A 2
H21E H 0.8893 0.4513 0.6955 0.224 Uiso 0.4 1 calc R U P A 2
H21F H 0.8019 0.4674 0.5914 0.224 Uiso 0.4 1 calc R U P A 2
C22' C 0.9335(19) 0.5265(6) 0.5965(14) 0.152(4) Uani 0.4 1 d D U P A 2
H22D H 0.9316 0.5584 0.5810 0.229 Uiso 0.4 1 calc R U P A 2
H22E H 0.8909 0.5097 0.5375 0.229 Uiso 0.4 1 calc R U P A 2
H22F H 1.0247 0.5166 0.6193 0.229 Uiso 0.4 1 calc R U P A 2
C23' C 0.919(2) 0.5246(7) 0.8488(13) 0.146(4) Uani 0.4 1 d D U P B 2
H23D H 0.9353 0.5483 0.8986 0.219 Uiso 0.4 1 calc R U P B 2
H23E H 0.9718 0.4984 0.8745 0.219 Uiso 0.4 1 calc R U P B 2
H23F H 0.8259 0.5167 0.8327 0.219 Uiso 0.4 1 calc R U P B 2
C24' C 1.1090(13) 0.5457(7) 0.7823(16) 0.130(4) Uani 0.4 1 d D U P B 2
H24D H 1.1522 0.5562 0.7316 0.195 Uiso 0.4 1 calc R U P B 2
H24E H 1.1414 0.5159 0.8042 0.195 Uiso 0.4 1 calc R U P B 2
H24F H 1.1285 0.5663 0.8383 0.195 Uiso 0.4 1 calc R U P B 2
C25 C 0.5811(6) 0.6226(2) 0.0106(5) 0.129(2) Uani 1 1 d D . . . .
C26 C 0.4738(6) 0.6051(2) -0.0728(4) 0.117(2) Uani 1 1 d D . . . .
C27 C 0.4383(15) 0.6504(5) -0.1400(13) 0.139(4) Uani 0.6 1 d D U P C 1
H27A H 0.3839 0.6426 -0.2049 0.209 Uiso 0.6 1 calc R U P C 1
H27B H 0.5196 0.6645 -0.1476 0.209 Uiso 0.6 1 calc R U P C 1
H27C H 0.3903 0.6713 -0.1075 0.209 Uiso 0.6 1 calc R U P C 1
C28 C 0.492(4) 0.5704(7) -0.1481(14) 0.121(6) Uani 0.6 1 d D U P C 1
H28A H 0.4710 0.5408 -0.1270 0.182 Uiso 0.6 1 calc R U P C 1
H28B H 0.5839 0.5708 -0.1535 0.182 Uiso 0.6 1 calc R U P C 1
H28C H 0.4344 0.5774 -0.2123 0.182 Uiso 0.6 1 calc R U P C 1
C29 C 0.6592(8) 0.5760(3) 0.0620(6) 0.101(3) Uani 0.6 1 d D . P D 1
H29A H 0.7146 0.5832 0.1270 0.152 Uiso 0.6 1 calc R U P D 1
H29B H 0.7141 0.5644 0.0199 0.152 Uiso 0.6 1 calc R U P D 1
H29C H 0.5944 0.5535 0.0687 0.152 Uiso 0.6 1 calc R U P D 1
C30 C 0.6795(13) 0.6561(5) -0.0057(10) 0.129(3) Uani 0.6 1 d D U P D 1
H30A H 0.6337 0.6811 -0.0444 0.194 Uiso 0.6 1 calc R U P D 1
H30B H 0.7388 0.6421 -0.0414 0.194 Uiso 0.6 1 calc R U P D 1
H30C H 0.7303 0.6672 0.0579 0.194 Uiso 0.6 1 calc R U P D 1
C27' C 0.383(2) 0.6361(9) -0.155(2) 0.146(5) Uani 0.4 1 d D U P C 2
H27D H 0.3087 0.6187 -0.1925 0.220 Uiso 0.4 1 calc R U P C 2
H27E H 0.4348 0.6471 -0.2003 0.220 Uiso 0.4 1 calc R U P C 2
H27F H 0.3506 0.6614 -0.1238 0.220 Uiso 0.4 1 calc R U P C 2
C28' C 0.506(7) 0.5614(10) -0.118(2) 0.120(6) Uani 0.4 1 d D U P C 2
H28D H 0.5478 0.5408 -0.0660 0.180 Uiso 0.4 1 calc R U P C 2
H28E H 0.5657 0.5674 -0.1611 0.180 Uiso 0.4 1 calc R U P C 2
H28F H 0.4248 0.5480 -0.1573 0.180 Uiso 0.4 1 calc R U P C 2
C29' C 0.7220(15) 0.6411(8) 0.0477(15) 0.147(5) Uani 0.4 1 d D U P D 2
H29D H 0.7177 0.6728 0.0635 0.220 Uiso 0.4 1 calc R U P D 2
H29E H 0.7703 0.6375 -0.0036 0.220 Uiso 0.4 1 calc R U P D 2
H29F H 0.7670 0.6248 0.1068 0.220 Uiso 0.4 1 calc R U P D 2
C30' C 0.5577(19) 0.6754(5) -0.0626(14) 0.149(4) Uani 0.4 1 d D U P D 2
H30D H 0.4650 0.6840 -0.0773 0.224 Uiso 0.4 1 calc R U P D 2
H30E H 0.5846 0.6707 -0.1243 0.224 Uiso 0.4 1 calc R U P D 2
H30F H 0.6111 0.6991 -0.0246 0.224 Uiso 0.4 1 calc R U P D 2
B1 B 0.2269(4) 0.68856(12) 0.5446(2) 0.0519(8) Uani 1 1 d . . . . .
B2 B 0.1605(4) 0.70283(13) 0.4120(3) 0.0554(8) Uani 1 1 d . . . . .
B3 B 0.0715(4) 0.66540(14) 0.4766(3) 0.0575(9) Uani 1 1 d . . . . .
H3A H 0.0602 0.6289 0.4583 0.069 Uiso 1 1 calc R U . . .
B4 B 0.0890(4) 0.68516(15) 0.6023(3) 0.0635(10) Uani 1 1 d . . . . .
H4A H 0.0885 0.6618 0.6648 0.076 Uiso 1 1 calc R U . . .
B5 B 0.1882(4) 0.73456(13) 0.6173(3) 0.0605(9) Uani 1 1 d . . . . .
H5 H 0.2546 0.7440 0.6898 0.073 Uiso 1 1 calc R U . . .
B6 B 0.2317(4) 0.74592(13) 0.5012(3) 0.0589(9) Uani 1 1 d . . . . .
H6 H 0.3265 0.7629 0.4994 0.071 Uiso 1 1 calc R U . . .
B7 B 0.0820(4) 0.75719(15) 0.4075(3) 0.0665(10) Uani 1 1 d . . . . .
H7A H 0.0800 0.7811 0.3454 0.080 Uiso 1 1 calc R U . . .
B8 B -0.0167(4) 0.70783(16) 0.3928(3) 0.0664(10) Uani 1 1 d . . . . .
H8A H -0.0852 0.6988 0.3208 0.080 Uiso 1 1 calc R U . . .
B9 B 0.0129(5) 0.73926(16) 0.5950(3) 0.0705(11) Uani 1 1 d . . . . .
B10 B -0.0518(4) 0.75325(16) 0.4665(3) 0.0718(11) Uani 1 1 d . . . . .
H10 H -0.1422 0.7743 0.4425 0.086 Uiso 1 1 calc R U . . .
B11 B 0.7874(4) 0.59093(16) 0.6893(3) 0.0664(10) Uani 1 1 d . . . . .
B12 B 0.3865(5) 0.61982(16) 0.0581(3) 0.0697(11) Uani 1 1 d . . . . .
H9A H -0.043(3) 0.7492(12) 0.643(3) 0.061(9) Uiso 1 1 d . . . . .
H1 H 0.106(4) 0.8011(15) 0.553(3) 0.072(11) Uiso 1 1 d . . . . .
H2 H -0.135(4) 0.6824(13) 0.499(3) 0.074(11) Uiso 1 1 d . . . . .

loop_
_atom_site_aniso_label
_atom_site_aniso_U_11
_atom_site_aniso_U_22
_atom_site_aniso_U_33
_atom_site_aniso_U_23
_atom_site_aniso_U_13
_atom_site_aniso_U_12
Cl1 0.249(3) 0.1223(17) 0.278(3) -0.0491(18) 0.078(3) -0.0587(18)
Cl2 0.1504(17) 0.230(3) 0.204(2) -0.0201(19) 0.0341(15) -0.0973(18)
C31 0.128(5) 0.114(5) 0.171(6) -0.015(4) 0.054(4) -0.017(4)
O1 0.0761(19) 0.081(2) 0.157(3) -0.024(2) -0.0119(19) 0.0145(15)
O2 0.093(2) 0.077(2) 0.123(2) -0.0192(17) -0.0133(18) 0.0236(16)
O3 0.097(2) 0.135(3) 0.094(2) -0.0382(19) 0.0486(17) -0.027(2)
O4 0.106(2) 0.132(3) 0.091(2) -0.0371(19) 0.0516(18) -0.023(2)
N1 0.0609(15) 0.0491(14) 0.0510(13) -0.0019(10) 0.0105(11) 0.0005(11)
N2 0.0589(15) 0.0649(17) 0.0491(13) -0.0018(11) 0.0141(11) 0.0030(12)
C1 0.081(2) 0.056(2) 0.065(2) -0.0075(16) 0.0195(16) 0.0102(17)
C2 0.0593(19) 0.078(2) 0.066(2) -0.0103(16) 0.0211(15) -0.0004(17)
C3 0.067(2) 0.0493(18) 0.0680(19) -0.0081(14) 0.0091(15) -0.0056(15)
C4 0.074(2) 0.0499(18) 0.072(2) -0.0081(15) 0.0122(16) 0.0006(16)
C5 0.0625(18) 0.0565(18) 0.0526(16) -0.0024(13) 0.0169(13) 0.0001(14)
C6 0.0603(17) 0.0548(18) 0.0456(14) -0.0010(12) 0.0117(12) -0.0028(13)
C7 0.068(2) 0.0517(18) 0.0692(19) -0.0088(15) 0.0106(15) -0.0014(15)
C8 0.074(2) 0.059(2) 0.095(3) -0.0139(18) 0.0127(19) -0.0136(18)
C9 0.061(2) 0.073(2) 0.083(2) -0.0089(18) 0.0121(17) -0.0070(17)
C10 0.0631(19) 0.068(2) 0.0633(19) -0.0016(15) 0.0177(15) 0.0015(16)
C11 0.0627(19) 0.077(2) 0.0552(18) 0.0002(15) 0.0149(14) 0.0004(16)
C12 0.0629(19) 0.076(2) 0.0628(19) 0.0004(16) 0.0211(15) 0.0020(16)
C13 0.0701(19) 0.0563(18) 0.0527(16) 0.0022(13) 0.0224(14) 0.0061(15)
C14 0.0689(19) 0.0570(18) 0.0473(15) 0.0002(12) 0.0170(13) 0.0035(15)
C15 0.067(2) 0.067(2) 0.070(2) -0.0040(16) 0.0281(16) -0.0046(16)
C16 0.077(2) 0.074(2) 0.072(2) -0.0137(18) 0.0194(17) -0.0120(19)
C17 0.086(2) 0.070(2) 0.066(2) -0.0161(17) 0.0259(18) -0.0127(19)
C18 0.078(2) 0.067(2) 0.0558(18) -0.0023(15) 0.0234(16) -0.0005(17)
C19 0.091(3) 0.080(3) 0.181(6) -0.018(3) -0.020(4) 0.028(3)
C20 0.104(4) 0.086(3) 0.151(5) -0.020(3) -0.012(3) 0.035(3)
C21 0.146(7) 0.107(7) 0.189(8) 0.062(6) 0.063(6) 0.024(6)
C22 0.143(9) 0.100(6) 0.193(10) -0.025(7) 0.020(7) 0.032(6)
C23 0.108(6) 0.115(6) 0.158(7) 0.009(5) 0.002(5) 0.035(5)
C24 0.114(5) 0.115(6) 0.178(7) 0.009(5) 0.077(5) 0.030(5)
C21' 0.149(11) 0.096(8) 0.186(13) -0.014(9) 0.007(9) 0.031(8)
C22' 0.142(7) 0.123(7) 0.190(9) -0.006(7) 0.036(7) 0.034(6)
C23' 0.142(7) 0.119(7) 0.174(8) 0.023(6) 0.030(6) 0.027(6)
C24' 0.106(6) 0.117(7) 0.167(8) -0.001(6) 0.033(6) 0.036(6)
C25 0.100(4) 0.173(6) 0.140(5) -0.049(4) 0.076(4) -0.036(4)
C26 0.129(4) 0.151(5) 0.094(3) -0.038(3) 0.069(3) -0.031(4)
C27 0.157(9) 0.168(9) 0.111(7) 0.033(7) 0.069(7) 0.009(7)
C28 0.143(11) 0.153(10) 0.086(12) -0.020(8) 0.065(14) 0.000(8)
C29 0.075(4) 0.133(7) 0.106(5) 0.028(5) 0.041(4) 0.040(5)
C30 0.125(7) 0.148(8) 0.137(8) 0.012(6) 0.075(6) -0.017(6)
C27' 0.170(12) 0.176(11) 0.108(8) 0.035(9) 0.062(9) 0.013(9)
C28' 0.143(12) 0.153(11) 0.085(14) -0.032(11) 0.069(15) 0.006(10)
C29' 0.140(9) 0.165(11) 0.155(11) 0.004(9) 0.075(9) -0.007(8)
C30' 0.156(8) 0.168(9) 0.140(8) 0.014(7) 0.066(7) -0.005(7)
B1 0.0600(19) 0.0493(19) 0.0469(16) -0.0025(13) 0.0136(14) -0.0007(15)
B2 0.060(2) 0.058(2) 0.0489(17) -0.0039(14) 0.0145(14) 0.0024(16)
B3 0.060(2) 0.060(2) 0.0529(18) -0.0063(15) 0.0142(15) -0.0016(16)
B4 0.072(2) 0.067(2) 0.057(2) -0.0031(16) 0.0255(17) -0.0037(19)
B5 0.074(2) 0.056(2) 0.0528(19) -0.0067(15) 0.0174(16) 0.0037(17)
B6 0.070(2) 0.050(2) 0.0563(19) -0.0018(15) 0.0154(16) 0.0035(16)
B7 0.075(2) 0.065(2) 0.059(2) 0.0034(17) 0.0135(17) 0.0155(19)
B8 0.060(2) 0.077(3) 0.060(2) -0.0067(18) 0.0119(16) 0.0104(19)
B9 0.077(3) 0.075(3) 0.063(2) -0.0132(19) 0.0250(19) 0.005(2)
B10 0.070(2) 0.073(3) 0.073(2) -0.0058(19) 0.0175(19) 0.016(2)
B11 0.064(2) 0.070(3) 0.065(2) -0.0001(18) 0.0159(17) 0.0048(19)
B12 0.080(3) 0.072(3) 0.063(2) -0.0109(19) 0.0291(19) -0.003(2)

loop_
_atom_type_symbol
_atom_type_description
_atom_type_scat_dispersion_real
_atom_type_scat_dispersion_imag
_atom_type_scat_source
C C 0.0181 0.0091 'International Tables Vol C Tables 4.2.6.8 and 6.1.1.4'
H H 0.0000 0.0000 'International Tables Vol C Tables 4.2.6.8 and 6.1.1.4'
B B 0.0090 0.0039 'International Tables Vol C Tables 4.2.6.8 and 6.1.1.4'
Cl Cl 0.3639 0.7018 'International Tables Vol C Tables 4.2.6.8 and 6.1.1.4'
N N 0.0311 0.0180 'International Tables Vol C Tables 4.2.6.8 and 6.1.1.4'
O O 0.0492 0.0322 'International Tables Vol C Tables 4.2.6.8 and 6.1.1.4'

loop_
_geom_angle_atom_site_label_1
_geom_angle_atom_site_label_2
_geom_angle_atom_site_label_3
_geom_angle
_geom_angle_site_symmetry_1
_geom_angle_site_symmetry_3
_geom_angle_publ_flag
Cl1 C31 Cl2 116.2(4) . . ?
Cl1 C31 H31A 108.2 . . ?
Cl2 C31 H31A 108.2 . . ?
Cl1 C31 H31B 108.2 . . ?
Cl2 C31 H31B 108.2 . . ?
H31A C31 H31B 107.4 . . ?
B11 O1 C19 107.4(4) . . ?
B11 O2 C20 107.6(3) . . ?
B12 O3 C25 105.9(3) . . ?
B12 O4 C26 107.0(4) . . ?
C3 N1 C6 106.0(3) . . ?
C3 N1 B1 124.2(3) . . ?
C6 N1 B1 129.8(3) . . ?
C14 N2 C11 106.4(3) . . ?
C14 N2 B2 129.5(3) . . ?
C11 N2 B2 124.1(3) . . ?
B10 C1 B9 64.0(3) . . ?
B10 C1 B6 115.2(3) . . ?
B9 C1 B6 115.1(3) . . ?
B10 C1 B5 115.9(3) . . ?
B9 C1 B5 62.5(2) . . ?
B6 C1 B5 63.1(2) . . ?
B10 C1 B7 62.5(2) . . ?
B9 C1 B7 115.8(3) . . ?
B6 C1 B7 63.1(2) . . ?
B5 C1 B7 115.8(3) . . ?
B10 C1 H1 118(2) . . ?
B9 C1 H1 112(2) . . ?
B6 C1 H1 120(2) . . ?
B5 C1 H1 112(2) . . ?
B7 C1 H1 123(2) . . ?
B9 C2 B3 114.8(3) . . ?
B9 C2 B10 63.0(3) . . ?
B3 C2 B10 114.8(3) . . ?
B9 C2 B8 114.9(3) . . ?
B3 C2 B8 63.4(2) . . ?
B10 C2 B8 62.2(2) . . ?
B9 C2 B4 62.4(2) . . ?
B3 C2 B4 63.3(2) . . ?
B10 C2 B4 115.0(3) . . ?
B8 C2 B4 115.9(3) . . ?
B9 C2 H2 126(2) . . ?
B3 C2 H2 112(2) . . ?
B10 C2 H2 117(2) . . ?
B8 C2 H2 108(2) . . ?
B4 C2 H2 123(2) . . ?
C4 C3 N1 111.9(3) . . ?
C4 C3 H3 124.1 . . ?
N1 C3 H3 124.1 . . ?
C3 C4 C5 107.9(3) . . ?
C3 C4 H4 126.0 . . ?
C5 C4 H4 126.0 . . ?
C10 C5 C6 120.1(3) . . ?
C10 C5 C4 134.1(3) . . ?
C6 C5 C4 105.8(3) . . ?
C7 C6 N1 130.4(3) . . ?
C7 C6 C5 121.2(3) . . ?
N1 C6 C5 108.4(3) . . ?
C8 C7 C6 117.9(3) . . ?
C8 C7 H7 121.1 . . ?
C6 C7 H7 121.1 . . ?
C7 C8 C9 122.0(3) . . ?
C7 C8 H8 119.0 . . ?
C9 C8 H8 119.0 . . ?
C10 C9 C8 121.9(3) . . ?
C10 C9 H9 119.1 . . ?
C8 C9 H9 119.1 . . ?
C9 C10 C5 117.0(3) . . ?
C9 C10 B11 121.6(3) . . ?
C5 C10 B11 121.4(3) . . ?
C12 C11 N2 111.8(3) . . ?
C12 C11 H11 124.1 . . ?
N2 C11 H11 124.1 . . ?
C11 C12 C13 106.8(3) . . ?
C11 C12 H12 126.6 . . ?
C13 C12 H12 126.6 . . ?
C12 C13 C14 107.4(3) . . ?
C12 C13 C18 133.7(3) . . ?
C14 C13 C18 118.9(3) . . ?
C15 C14 N2 130.5(3) . . ?
C15 C14 C13 122.0(3) . . ?
N2 C14 C13 107.5(3) . . ?
C14 C15 C16 118.0(3) . . ?
C14 C15 H15 121.0 . . ?
C16 C15 H15 121.0 . . ?
C17 C16 C15 120.9(4) . . ?
C17 C16 H16 119.5 . . ?
C15 C16 H16 119.5 . . ?
C18 C17 C16 123.1(3) . . ?
C18 C17 H17 118.4 . . ?
C16 C17 H17 118.4 . . ?
C17 C18 C13 117.0(3) . . ?
C17 C18 B12 119.8(3) . . ?
C13 C18 B12 123.0(3) . . ?
O1 C19 C20 105.7(4) . . ?
O1 C19 C23 114.9(7) . . ?
C20 C19 C23 124.7(7) . . ?
O1 C19 C24' 106.8(8) . . ?
C20 C19 C24' 147.4(9) . . ?
O1 C19 C24 103.3(6) . . ?
C20 C19 C24 99.5(6) . . ?
C23 C19 C24 105.5(8) . . ?
O1 C19 C23' 93.5(7) . . ?
C20 C19 C23' 83.0(8) . . ?
C24' C19 C23' 97.5(11) . . ?
O1 C19 C22' 109.8(6) . . ?
C20 C19 C22' 58.1(6) . . ?
C24' C19 C22' 107.4(10) . . ?
C23' C19 C22' 138.4(9) . . ?
C21' C20 O2 115.7(12) . . ?
C22 C20 O2 111.7(8) . . ?
C21' C20 C19 139.0(12) . . ?
C22 C20 C19 124.4(9) . . ?
O2 C20 C19 104.7(4) . . ?
C22 C20 C21 111.8(9) . . ?
O2 C20 C21 102.0(6) . . ?
C19 C20 C21 99.5(7) . . ?
C21' C20 C22' 94.8(10) . . ?
O2 C20 C22' 91.8(7) . . ?
C19 C20 C22' 76.7(9) . . ?
C20 C21 H21A 109.5 . . ?
C20 C21 H21B 109.5 . . ?
H21A C21 H21B 109.5 . . ?
C20 C21 H21C 109.5 . . ?
H21A C21 H21C 109.5 . . ?
H21B C21 H21C 109.5 . . ?
C20 C22 H22A 109.5 . . ?
C20 C22 H22B 109.5 . . ?
H22A C22 H22B 109.5 . . ?
C20 C22 H22C 109.5 . . ?
H22A C22 H22C 109.5 . . ?
H22B C22 H22C 109.5 . . ?
C19 C23 H23A 109.5 . . ?
C19 C23 H23B 109.5 . . ?
H23A C23 H23B 109.5 . . ?
C19 C23 H23C 109.5 . . ?
H23A C23 H23C 109.5 . . ?
H23B C23 H23C 109.5 . . ?
C19 C24 H24A 109.5 . . ?
C19 C24 H24B 109.5 . . ?
H24A C24 H24B 109.5 . . ?
C19 C24 H24C 109.5 . . ?
H24A C24 H24C 109.5 . . ?
H24B C24 H24C 109.5 . . ?
C20 C21' H21D 109.5 . . ?
C20 C21' H21E 109.5 . . ?
H21D C21' H21E 109.5 . . ?
C20 C21' H21F 109.5 . . ?
H21D C21' H21F 109.5 . . ?
H21E C21' H21F 109.5 . . ?
C20 C22' C19 45.2(5) . . ?
C20 C22' H22D 109.5 . . ?
C19 C22' H22D 87.6 . . ?
C20 C22' H22E 109.5 . . ?
C19 C22' H22E 154.2 . . ?
H22D C22' H22E 109.5 . . ?
C20 C22' H22F 109.5 . . ?
C19 C22' H22F 81.1 . . ?
H22D C22' H22F 109.5 . . ?
H22E C22' H22F 109.5 . . ?
C19 C23' H23D 109.5 . . ?
C19 C23' H23E 109.5 . . ?
H23D C23' H23E 109.5 . . ?
C19 C23' H23F 109.5 . . ?
H23D C23' H23F 109.5 . . ?
H23E C23' H23F 109.5 . . ?
C19 C24' H24D 109.5 . . ?
C19 C24' H24E 109.5 . . ?
H24D C24' H24E 109.5 . . ?
C19 C24' H24F 109.5 . . ?
H24D C24' H24F 109.5 . . ?
H24E C24' H24F 109.5 . . ?
C30 C25 O3 111.3(7) . . ?
C30 C25 C26 122.0(8) . . ?
O3 C25 C26 103.6(4) . . ?
O3 C25 C29' 104.7(9) . . ?
C26 C25 C29' 149.4(9) . . ?
C30 C25 C29 109.8(8) . . ?
O3 C25 C29 104.9(5) . . ?
C26 C25 C29 103.8(6) . . ?
O3 C25 C30' 94.1(7) . . ?
C26 C25 C30' 83.9(7) . . ?
C29' C25 C30' 82.5(8) . . ?
O4 C26 C25 103.9(4) . . ?
O4 C26 C28 113.9(16) . . ?
C25 C26 C28 125.2(16) . . ?
O4 C26 C28' 106(2) . . ?
C25 C26 C28' 115(2) . . ?
O4 C26 C27' 93.1(11) . . ?
C25 C26 C27' 124.1(12) . . ?
C28' C26 C27' 110(2) . . ?
O4 C26 C27 109.4(7) . . ?
C25 C26 C27 100.4(8) . . ?
C28 C26 C27 102.5(11) . . ?
C26 C27 H27A 109.5 . . ?
C26 C27 H27B 109.5 . . ?
H27A C27 H27B 109.5 . . ?
C26 C27 H27C 109.5 . . ?
H27A C27 H27C 109.5 . . ?
H27B C27 H27C 109.5 . . ?
C26 C28 H28A 109.5 . . ?
C26 C28 H28B 109.5 . . ?
H28A C28 H28B 109.5 . . ?
C26 C28 H28C 109.5 . . ?
H28A C28 H28C 109.5 . . ?
H28B C28 H28C 109.5 . . ?
C25 C29 H29A 109.5 . . ?
C25 C29 H29B 109.5 . . ?
H29A C29 H29B 109.5 . . ?
C25 C29 H29C 109.5 . . ?
H29A C29 H29C 109.5 . . ?
H29B C29 H29C 109.5 . . ?
C25 C30 H30A 109.5 . . ?
C25 C30 H30B 109.5 . . ?
H30A C30 H30B 109.5 . . ?
C25 C30 H30C 109.5 . . ?
H30A C30 H30C 109.5 . . ?
H30B C30 H30C 109.5 . . ?
C26 C27' H27D 109.5 . . ?
C26 C27' H27E 109.5 . . ?
H27D C27' H27E 109.5 . . ?
C26 C27' H27F 109.5 . . ?
H27D C27' H27F 109.5 . . ?
H27E C27' H27F 109.5 . . ?
C26 C28' H28D 109.5 . . ?
C26 C28' H28E 109.5 . . ?
H28D C28' H28E 109.5 . . ?
C26 C28' H28F 109.5 . . ?
H28D C28' H28F 109.5 . . ?
H28E C28' H28F 109.5 . . ?
C25 C29' H29D 109.5 . . ?
C25 C29' H29E 109.5 . . ?
H29D C29' H29E 109.5 . . ?
C25 C29' H29F 109.5 . . ?
H29D C29' H29F 109.5 . . ?
H29E C29' H29F 109.5 . . ?
C25 C30' H30D 109.5 . . ?
C25 C30' H30E 109.5 . . ?
H30D C30' H30E 109.5 . . ?
C25 C30' H30F 109.5 . . ?
H30D C30' H30F 109.5 . . ?
H30E C30' H30F 109.5 . . ?
N1 B1 B5 124.7(3) . . ?
N1 B1 B3 120.8(3) . . ?
B5 B1 B3 106.9(3) . . ?
N1 B1 B4 123.5(3) . . ?
B5 B1 B4 59.1(2) . . ?
B3 B1 B4 60.2(2) . . ?
N1 B1 B6 122.8(3) . . ?
B5 B1 B6 59.9(2) . . ?
B3 B1 B6 106.2(3) . . ?
B4 B1 B6 106.7(3) . . ?
N1 B1 B2 119.4(3) . . ?
B5 B1 B2 107.6(2) . . ?
B3 B1 B2 59.5(2) . . ?
B4 B1 B2 107.8(3) . . ?
B6 B1 B2 59.2(2) . . ?
N2 B2 B8 126.5(3) . . ?
N2 B2 B7 125.5(3) . . ?
B8 B2 B7 58.9(2) . . ?
N2 B2 B6 120.8(3) . . ?
B8 B2 B6 106.2(3) . . ?
B7 B2 B6 59.9(2) . . ?
N2 B2 B3 121.9(3) . . ?
B8 B2 B3 60.0(2) . . ?
B7 B2 B3 106.7(3) . . ?
B6 B2 B3 105.7(2) . . ?
N2 B2 B1 117.8(3) . . ?
B8 B2 B1 107.0(2) . . ?
B7 B2 B1 107.4(2) . . ?
B6 B2 B1 59.29(19) . . ?
B3 B2 B1 58.86(19) . . ?
C2 B3 B1 104.9(3) . . ?
C2 B3 B4 58.7(2) . . ?
B1 B3 B4 60.0(2) . . ?
C2 B3 B8 58.6(2) . . ?
B1 B3 B8 108.9(3) . . ?
B4 B3 B8 108.2(3) . . ?
C2 B3 B2 104.9(3) . . ?
B1 B3 B2 61.6(2) . . ?
B4 B3 B2 109.3(3) . . ?
B8 B3 B2 59.7(2) . . ?
C2 B3 H3A 125.0 . . ?
B1 B3 H3A 121.6 . . ?
B4 B3 H3A 121.2 . . ?
B8 B3 H3A 121.5 . . ?
B2 B3 H3A 121.6 . . ?
C2 B4 B5 104.3(3) . . ?
C2 B4 B9 58.5(2) . . ?
B5 B4 B9 60.0(2) . . ?
C2 B4 B1 104.3(3) . . ?
B5 B4 B1 60.3(2) . . ?
B9 B4 B1 108.2(3) . . ?
C2 B4 B3 58.0(2) . . ?
B5 B4 B3 107.7(3) . . ?
B9 B4 B3 107.3(3) . . ?
B1 B4 B3 59.87(19) . . ?
C2 B4 H4A 125.3 . . ?
B5 B4 H4A 122.4 . . ?
B9 B4 H4A 121.6 . . ?
B1 B4 H4A 122.2 . . ?
B3 B4 H4A 122.0 . . ?
C1 B5 B4 104.1(3) . . ?
C1 B5 B9 57.9(2) . . ?
B4 B5 B9 60.2(2) . . ?
C1 B5 B1 104.6(2) . . ?
B4 B5 B1 60.5(2) . . ?
B9 B5 B1 108.6(3) . . ?
C1 B5 B6 58.1(2) . . ?
B4 B5 B6 108.2(3) . . ?
B9 B5 B6 107.1(3) . . ?
B1 B5 B6 60.4(2) . . ?
C1 B5 H5 125.6 . . ?
B4 B5 H5 122.2 . . ?
B9 B5 H5 121.8 . . ?
B1 B5 H5 121.7 . . ?
B6 B5 H5 121.7 . . ?
C1 B6 B5 58.8(2) . . ?
C1 B6 B7 58.8(2) . . ?
B5 B6 B7 108.7(3) . . ?
C1 B6 B1 104.6(3) . . ?
B5 B6 B1 59.7(2) . . ?
B7 B6 B1 109.0(3) . . ?
C1 B6 B2 104.8(3) . . ?
B5 B6 B2 109.2(3) . . ?
B7 B6 B2 59.8(2) . . ?
B1 B6 B2 61.5(2) . . ?
C1 B6 H6 125.0 . . ?
B5 B6 H6 121.1 . . ?
B7 B6 H6 121.1 . . ?
B1 B6 H6 121.9 . . ?
B2 B6 H6 121.7 . . ?
C1 B7 B8 103.7(3) . . ?
C1 B7 B10 57.7(2) . . ?
B8 B7 B10 60.2(2) . . ?
C1 B7 B2 104.5(3) . . ?
B8 B7 B2 60.5(2) . . ?
B10 B7 B2 108.8(3) . . ?
C1 B7 B6 58.0(2) . . ?
B8 B7 B6 107.8(3) . . ?
B10 B7 B6 106.9(3) . . ?
B2 B7 B6 60.2(2) . . ?
C1 B7 H7A 125.7 . . ?
B8 B7 H7A 122.4 . . ?
B10 B7 H7A 121.7 . . ?
B2 B7 H7A 121.6 . . ?
B6 B7 H7A 122.0 . . ?
C2 B8 B7 104.8(3) . . ?
C2 B8 B10 58.8(2) . . ?
B7 B8 B10 60.0(3) . . ?
C2 B8 B2 104.9(3) . . ?
B7 B8 B2 60.6(2) . . ?
B10 B8 B2 108.6(3) . . ?
C2 B8 B3 58.0(2) . . ?
B7 B8 B3 108.2(3) . . ?
B10 B8 B3 107.5(3) . . ?
B2 B8 B3 60.3(2) . . ?
C2 B8 H8A 125.0 . . ?
B7 B8 H8A 122.1 . . ?
B10 B8 H8A 121.5 . . ?
B2 B8 H8A 121.8 . . ?
B3 B8 H8A 121.8 . . ?
C1 B9 C2 100.4(3) . . ?
C1 B9 B5 59.6(2) . . ?
C2 B9 B5 104.7(3) . . ?
C1 B9 B4 105.1(3) . . ?
C2 B9 B4 59.2(2) . . ?
B5 B9 B4 59.8(2) . . ?
C1 B9 B10 57.9(2) . . ?
C2 B9 B10 58.7(2) . . ?
B5 B9 B10 108.4(3) . . ?
B4 B9 B10 108.7(3) . . ?
C1 B9 H9A 129(2) . . ?
C2 B9 H9A 119(2) . . ?
B5 B9 H9A 128.8(19) . . ?
B4 B9 H9A 122(2) . . ?
B10 B9 H9A 116.0(19) . . ?
C1 B10 C2 100.4(3) . . ?
C1 B10 B7 59.8(2) . . ?
C2 B10 B7 104.8(3) . . ?
C1 B10 B8 104.9(3) . . ?
C2 B10 B8 59.0(2) . . ?
B7 B10 B8 59.8(2) . . ?
C1 B10 B9 58.2(2) . . ?
C2 B10 B9 58.3(2) . . ?
B7 B10 B9 108.8(3) . . ?
B8 B10 B9 108.3(3) . . ?
C1 B10 H10 125.6 . . ?
C2 B10 H10 125.9 . . ?
B7 B10 H10 121.5 . . ?
B8 B10 H10 121.9 . . ?
B9 B10 H10 121.2 . . ?
O2 B11 O1 112.2(4) . . ?
O2 B11 C10 123.4(3) . . ?
O1 B11 C10 124.4(4) . . ?
O3 B12 O4 113.8(3) . . ?
O3 B12 C18 123.7(3) . . ?
O4 B12 C18 122.5(4) . . ?

loop_
_geom_bond_atom_site_label_1
_geom_bond_atom_site_label_2
_geom_bond_distance
_geom_bond_site_symmetry_2
_geom_bond_publ_flag
Cl1 C31 1.651(7) . ?
Cl2 C31 1.672(6) . ?
C31 H31A 0.9700 . ?
C31 H31B 0.9700 . ?
O1 B11 1.354(5) . ?
O1 C19 1.443(6) . ?
O2 B11 1.350(5) . ?
O2 C20 1.453(5) . ?
O3 B12 1.340(5) . ?
O3 C25 1.475(6) . ?
O4 B12 1.341(5) . ?
O4 C26 1.435(6) . ?
N1 C3 1.385(4) . ?
N1 C6 1.400(4) . ?
N1 B1 1.479(4) . ?
N2 C14 1.385(4) . ?
N2 C11 1.394(4) . ?
N2 B2 1.485(4) . ?
C1 B10 1.675(6) . ?
C1 B9 1.680(6) . ?
C1 B6 1.698(5) . ?
C1 B5 1.711(5) . ?
C1 B7 1.713(5) . ?
C1 H1 0.92(4) . ?
C2 B9 1.697(6) . ?
C2 B3 1.697(5) . ?
C2 B10 1.703(6) . ?
C2 B8 1.707(5) . ?
C2 B4 1.710(6) . ?
C2 H2 1.00(4) . ?
C3 C4 1.334(5) . ?
C3 H3 0.9300 . ?
C4 C5 1.423(5) . ?
C4 H4 0.9300 . ?
C5 C10 1.406(5) . ?
C5 C6 1.422(5) . ?
C6 C7 1.390(5) . ?
C7 C8 1.362(5) . ?
C7 H7 0.9300 . ?
C8 C9 1.392(6) . ?
C8 H8 0.9300 . ?
C9 C10 1.389(5) . ?
C9 H9 0.9300 . ?
C10 B11 1.551(6) . ?
C11 C12 1.342(5) . ?
C11 H11 0.9300 . ?
C12 C13 1.409(5) . ?
C12 H12 0.9300 . ?
C13 C14 1.426(4) . ?
C13 C18 1.430(5) . ?
C14 C15 1.380(5) . ?
C15 C16 1.386(5) . ?
C15 H15 0.9300 . ?
C16 C17 1.385(5) . ?
C16 H16 0.9300 . ?
C17 C18 1.378(5) . ?
C17 H17 0.9300 . ?
C18 B12 1.553(5) . ?
C19 C20 1.453(7) . ?
C19 C23 1.456(10) . ?
C19 C24' 1.467(14) . ?
C19 C24 1.693(10) . ?
C19 C23' 1.748(14) . ?
C19 C22' 1.99(2) . ?
C20 C21' 1.431(16) . ?
C20 C22 1.454(13) . ?
C20 C21 1.679(11) . ?
C20 C22' 1.740(15) . ?
C21 H21A 0.9600 . ?
C21 H21B 0.9600 . ?
C21 H21C 0.9600 . ?
C22 H22A 0.9600 . ?
C22 H22B 0.9600 . ?
C22 H22C 0.9600 . ?
C23 H23A 0.9600 . ?
C23 H23B 0.9600 . ?
C23 H23C 0.9600 . ?
C24 H24A 0.9600 . ?
C24 H24B 0.9600 . ?
C24 H24C 0.9600 . ?
C21' H21D 0.9600 . ?
C21' H21E 0.9600 . ?
C21' H21F 0.9600 . ?
C22' H22D 0.9600 . ?
C22' H22E 0.9600 . ?
C22' H22F 0.9600 . ?
C23' H23D 0.9600 . ?
C23' H23E 0.9600 . ?
C23' H23F 0.9600 . ?
C24' H24D 0.9600 . ?
C24' H24E 0.9600 . ?
C24' H24F 0.9600 . ?
C25 C30 1.468(10) . ?
C25 C26 1.479(8) . ?
C25 C29' 1.517(15) . ?
C25 C29 1.657(9) . ?
C25 C30' 1.833(13) . ?
C26 C28 1.495(14) . ?
C26 C28' 1.499(18) . ?
C26 C27' 1.574(17) . ?
C26 C27 1.612(13) . ?
C27 H27A 0.9600 . ?
C27 H27B 0.9600 . ?
C27 H27C 0.9600 . ?
C28 H28A 0.9600 . ?
C28 H28B 0.9600 . ?
C28 H28C 0.9600 . ?
C29 H29A 0.9600 . ?
C29 H29B 0.9600 . ?
C29 H29C 0.9600 . ?
C30 H30A 0.9600 . ?
C30 H30B 0.9600 . ?
C30 H30C 0.9600 . ?
C27' H27D 0.9600 . ?
C27' H27E 0.9600 . ?
C27' H27F 0.9600 . ?
C28' H28D 0.9600 . ?
C28' H28E 0.9600 . ?
C28' H28F 0.9600 . ?
C29' H29D 0.9600 . ?
C29' H29E 0.9600 . ?
C29' H29F 0.9600 . ?
C30' H30D 0.9600 . ?
C30' H30E 0.9600 . ?
C30' H30F 0.9600 . ?
B1 B5 1.780(5) . ?
B1 B3 1.781(5) . ?
B1 B4 1.783(5) . ?
B1 B6 1.792(5) . ?
B1 B2 1.831(5) . ?
B2 B8 1.783(5) . ?
B2 B7 1.784(6) . ?
B2 B6 1.791(5) . ?
B2 B3 1.794(5) . ?
B3 B4 1.787(5) . ?
B3 B8 1.789(6) . ?
B3 H3A 1.1000 . ?
B4 B5 1.758(6) . ?
B4 B9 1.764(6) . ?
B4 H4A 1.1000 . ?
B5 B9 1.761(6) . ?
B5 B6 1.784(5) . ?
B5 H5 1.1000 . ?
B6 B7 1.786(6) . ?
B6 H6 1.1000 . ?
B7 B8 1.754(6) . ?
B7 B10 1.758(6) . ?
B7 H7A 1.1000 . ?
B8 B10 1.763(6) . ?
B8 H8A 1.1000 . ?
B9 B10 1.777(6) . ?
B9 H9A 1.01(4) . ?
B10 H10 1.1000 . ?

loop_
_geom_hbond_atom_site_label_D
_geom_hbond_atom_site_label_H
_geom_hbond_atom_site_label_A
_geom_hbond_distance_DH
_geom_hbond_distance_HA
_geom_hbond_distance_DA
_geom_hbond_angle_DHA
_geom_hbond_site_symmetry_A
C12 H12 O3 0.93 2.64 3.116(4) 112.5 .
C4 H4 O2 0.93 2.57 3.058(5) 113.4 .
C12 H12 O3 0.93 2.64 3.116(4) 112.5 .
C4 H4 O2 0.93 2.57 3.058(5) 113.4 .
C4 H4 O2 0.93 2.57 3.058(5) 113.4 .
C12 H12 O3 0.93 2.64 3.116(4) 112.5 .
C4 H4 O2 0.93 2.57 3.058(5) 113.4 .
C12 H12 O3 0.93 2.64 3.116(4) 112.5 .
C4 H4 O2 0.93 2.57 3.058(5) 113.4 .
C12 H12 O3 0.93 2.64 3.116(4) 112.5 .
C4 H4 O2 0.93 2.57 3.058(5) 113.4 .
C12 H12 O3 0.93 2.64 3.116(4) 112.5 .

loop_
_geom_torsion_atom_site_label_1
_geom_torsion_atom_site_label_2
_geom_torsion_atom_site_label_3
_geom_torsion_atom_site_label_4
_geom_torsion
_geom_torsion_site_symmetry_1
_geom_torsion_site_symmetry_2
_geom_torsion_site_symmetry_3
_geom_torsion_site_symmetry_4
_geom_torsion_publ_flag
C6 N1 C3 C4 0.7(4) . . . . ?
B1 N1 C3 C4 178.0(3) . . . . ?
N1 C3 C4 C5 -0.7(4) . . . . ?
C3 C4 C5 C10 177.3(4) . . . . ?
C3 C4 C5 C6 0.4(4) . . . . ?
C3 N1 C6 C7 -178.3(3) . . . . ?
B1 N1 C6 C7 4.6(5) . . . . ?
C3 N1 C6 C5 -0.4(3) . . . . ?
B1 N1 C6 C5 -177.6(3) . . . . ?
C10 C5 C6 C7 0.7(5) . . . . ?
C4 C5 C6 C7 178.1(3) . . . . ?
C10 C5 C6 N1 -177.4(3) . . . . ?
C4 C5 C6 N1 0.1(3) . . . . ?
N1 C6 C7 C8 178.1(3) . . . . ?
C5 C6 C7 C8 0.5(5) . . . . ?
C6 C7 C8 C9 -1.4(6) . . . . ?
C7 C8 C9 C10 1.2(6) . . . . ?
C8 C9 C10 C5 0.0(6) . . . . ?
C8 C9 C10 B11 -177.5(4) . . . . ?
C6 C5 C10 C9 -0.9(5) . . . . ?
C4 C5 C10 C9 -177.5(4) . . . . ?
C6 C5 C10 B11 176.6(3) . . . . ?
C4 C5 C10 B11 0.0(6) . . . . ?
C14 N2 C11 C12 1.2(4) . . . . ?
B2 N2 C11 C12 -179.9(3) . . . . ?
N2 C11 C12 C13 -0.6(4) . . . . ?
C11 C12 C13 C14 -0.3(4) . . . . ?
C11 C12 C13 C18 178.1(4) . . . . ?
C11 N2 C14 C15 179.0(4) . . . . ?
B2 N2 C14 C15 0.2(6) . . . . ?
C11 N2 C14 C13 -1.3(4) . . . . ?
B2 N2 C14 C13 179.8(3) . . . . ?
C12 C13 C14 C15 -179.3(3) . . . . ?
C18 C13 C14 C15 2.0(5) . . . . ?
C12 C13 C14 N2 1.0(4) . . . . ?
C18 C13 C14 N2 -177.7(3) . . . . ?
N2 C14 C15 C16 178.2(3) . . . . ?
C13 C14 C15 C16 -1.5(5) . . . . ?
C14 C15 C16 C17 -0.3(6) . . . . ?
C15 C16 C17 C18 1.6(7) . . . . ?
C16 C17 C18 C13 -1.0(6) . . . . ?
C16 C17 C18 B12 -176.6(4) . . . . ?
C12 C13 C18 C17 -179.0(4) . . . . ?
C14 C13 C18 C17 -0.8(5) . . . . ?
C12 C13 C18 B12 -3.6(6) . . . . ?
C14 C13 C18 B12 174.7(3) . . . . ?
B11 O1 C19 C20 -12.3(7) . . . . ?
B11 O1 C19 C23 -153.9(8) . . . . ?
B11 O1 C19 C24' 165.1(10) . . . . ?
B11 O1 C19 C24 91.7(6) . . . . ?
B11 O1 C19 C23' -96.0(8) . . . . ?
B11 O1 C19 C22' 48.9(8) . . . . ?
B11 O2 C20 C21' 173.5(11) . . . . ?
B11 O2 C20 C22 -150.8(9) . . . . ?
B11 O2 C20 C19 -13.6(6) . . . . ?
B11 O2 C20 C21 89.7(7) . . . . ?
B11 O2 C20 C22' -90.3(8) . . . . ?
O1 C19 C20 C21' -174.3(16) . . . . ?
C23 C19 C20 C21' -38(2) . . . . ?
C24' C19 C20 C21' 10(3) . . . . ?
C24 C19 C20 C21' 78.9(17) . . . . ?
C23' C19 C20 C21' -82.7(17) . . . . ?
C22' C19 C20 C21' 81.8(16) . . . . ?
O1 C19 C20 C22 145.6(10) . . . . ?
C23 C19 C20 C22 -77.7(14) . . . . ?
C24' C19 C20 C22 -30(2) . . . . ?
C24 C19 C20 C22 38.8(11) . . . . ?
C23' C19 C20 C22 -122.7(12) . . . . ?
C22' C19 C20 C22 41.7(11) . . . . ?
O1 C19 C20 O2 15.5(7) . . . . ?
C23 C19 C20 O2 152.2(8) . . . . ?
C24' C19 C20 O2 -159.9(18) . . . . ?
C24 C19 C20 O2 -91.3(6) . . . . ?
C23' C19 C20 O2 107.2(7) . . . . ?
C22' C19 C20 O2 -88.4(8) . . . . ?
O1 C19 C20 C21 -89.6(6) . . . . ?
C23 C19 C20 C21 47.0(10) . . . . ?
C24' C19 C20 C21 95(2) . . . . ?
C24 C19 C20 C21 163.5(6) . . . . ?
C23' C19 C20 C21 2.0(8) . . . . ?
C22' C19 C20 C21 166.5(8) . . . . ?
O1 C19 C20 C22' 103.9(8) . . . . ?
C23 C19 C20 C22' -119.4(11) . . . . ?
C24' C19 C20 C22' -72(2) . . . . ?
C24 C19 C20 C22' -2.9(8) . . . . ?
C23' C19 C20 C22' -164.4(9) . . . . ?
C21' C20 C22' C19 -139.4(12) . . . . ?
C22 C20 C22' C19 -141.6(10) . . . . ?
O2 C20 C22' C19 104.7(4) . . . . ?
C21 C20 C22' C19 -75(4) . . . . ?
B12 O3 C25 C30 150.2(8) . . . . ?
B12 O3 C25 C26 17.4(6) . . . . ?
B12 O3 C25 C29' -174.5(9) . . . . ?
B12 O3 C25 C29 -91.1(5) . . . . ?
B12 O3 C25 C30' 102.1(7) . . . . ?
B12 O4 C26 C25 22.1(6) . . . . ?
B12 O4 C26 C28 161.5(12) . . . . ?
B12 O4 C26 C28' 144(2) . . . . ?
B12 O4 C26 C27' -104.1(12) . . . . ?
B12 O4 C26 C27 -84.4(9) . . . . ?
C30 C25 C26 O4 -150.0(8) . . . . ?
O3 C25 C26 O4 -23.7(6) . . . . ?
C29' C25 C26 O4 179.4(19) . . . . ?
C29 C25 C26 O4 85.7(5) . . . . ?
C30' C25 C26 O4 -116.5(7) . . . . ?
C30 C25 C26 C28 76.8(16) . . . . ?
O3 C25 C26 C28 -157.0(13) . . . . ?
C29' C25 C26 C28 46(2) . . . . ?
C29 C25 C26 C28 -47.6(13) . . . . ?
C30' C25 C26 C28 110.3(14) . . . . ?
C30 C25 C26 C28' 95(2) . . . . ?
O3 C25 C26 C28' -139.2(19) . . . . ?
C29' C25 C26 C28' 64(3) . . . . ?
C29 C25 C26 C28' -29.8(19) . . . . ?
C30' C25 C26 C28' 128(2) . . . . ?
C30 C25 C26 C27' -46.5(16) . . . . ?
O3 C25 C26 C27' 79.8(14) . . . . ?
C29' C25 C26 C27' -77(2) . . . . ?
C29 C25 C26 C27' -170.8(14) . . . . ?
C30' C25 C26 C27' -13.0(15) . . . . ?
C30 C25 C26 C27 -36.8(11) . . . . ?
O3 C25 C26 C27 89.5(8) . . . . ?
C29' C25 C26 C27 -67(2) . . . . ?
C29 C25 C26 C27 -161.1(7) . . . . ?
C30' C25 C26 C27 -3.3(9) . . . . ?
C3 N1 B1 B5 141.3(3) . . . . ?
C6 N1 B1 B5 -42.1(5) . . . . ?
C3 N1 B1 B3 -4.5(4) . . . . ?
C6 N1 B1 B3 172.2(3) . . . . ?
C3 N1 B1 B4 68.1(4) . . . . ?
C6 N1 B1 B4 -115.2(4) . . . . ?
C3 N1 B1 B6 -144.9(3) . . . . ?
C6 N1 B1 B6 31.8(4) . . . . ?
C3 N1 B1 B2 -74.5(4) . . . . ?
C6 N1 B1 B2 102.2(4) . . . . ?
C14 N2 B2 B8 -21.1(6) . . . . ?
C11 N2 B2 B8 160.2(3) . . . . ?
C14 N2 B2 B7 -95.9(4) . . . . ?
C11 N2 B2 B7 85.4(4) . . . . ?
C14 N2 B2 B6 -169.0(3) . . . . ?
C11 N2 B2 B6 12.3(5) . . . . ?
C14 N2 B2 B3 53.2(5) . . . . ?
C11 N2 B2 B3 -125.5(3) . . . . ?
C14 N2 B2 B1 122.0(3) . . . . ?
C11 N2 B2 B1 -56.7(4) . . . . ?
N1 B1 B2 N2 -1.8(4) . . . . ?
B5 B1 B2 N2 148.0(3) . . . . ?
B3 B1 B2 N2 -112.3(3) . . . . ?
B4 B1 B2 N2 -149.6(3) . . . . ?
B6 B1 B2 N2 111.2(3) . . . . ?
N1 B1 B2 B8 147.9(3) . . . . ?
B5 B1 B2 B8 -62.3(3) . . . . ?
B3 B1 B2 B8 37.4(3) . . . . ?
B4 B1 B2 B8 0.1(3) . . . . ?
B6 B1 B2 B8 -99.1(3) . . . . ?
N1 B1 B2 B7 -150.1(3) . . . . ?
B5 B1 B2 B7 -0.3(3) . . . . ?
B3 B1 B2 B7 99.3(3) . . . . ?
B4 B1 B2 B7 62.0(3) . . . . ?
B6 B1 B2 B7 -37.2(3) . . . . ?
N1 B1 B2 B6 -112.9(3) . . . . ?
B5 B1 B2 B6 36.9(3) . . . . ?
B3 B1 B2 B6 136.5(3) . . . . ?
B4 B1 B2 B6 99.2(3) . . . . ?
N1 B1 B2 B3 110.5(3) . . . . ?
B5 B1 B2 B3 -99.7(3) . . . . ?
B4 B1 B2 B3 -37.3(2) . . . . ?
B6 B1 B2 B3 -136.5(3) . . . . ?
B9 C2 B3 B1 -3.4(4) . . . . ?
B10 C2 B3 B1 66.9(3) . . . . ?
B8 C2 B3 B1 103.3(3) . . . . ?
B4 C2 B3 B1 -39.8(3) . . . . ?
B9 C2 B3 B4 36.4(3) . . . . ?
B10 C2 B3 B4 106.8(3) . . . . ?
B8 C2 B3 B4 143.1(3) . . . . ?
B9 C2 B3 B8 -106.7(4) . . . . ?
B10 C2 B3 B8 -36.4(3) . . . . ?
B4 C2 B3 B8 -143.1(3) . . . . ?
B9 C2 B3 B2 -67.4(4) . . . . ?
B10 C2 B3 B2 2.9(4) . . . . ?
B8 C2 B3 B2 39.3(3) . . . . ?
B4 C2 B3 B2 -103.8(3) . . . . ?
N1 B1 B3 C2 152.8(3) . . . . ?
B5 B1 B3 C2 1.7(3) . . . . ?
B4 B1 B3 C2 39.2(3) . . . . ?
B6 B1 B3 C2 -61.1(3) . . . . ?
B2 B1 B3 C2 -99.1(3) . . . . ?
N1 B1 B3 B4 113.6(3) . . . . ?
B5 B1 B3 B4 -37.5(3) . . . . ?
B6 B1 B3 B4 -100.3(3) . . . . ?
B2 B1 B3 B4 -138.3(3) . . . . ?
N1 B1 B3 B8 -145.9(3) . . . . ?
B5 B1 B3 B8 63.0(3) . . . . ?
B4 B1 B3 B8 100.6(3) . . . . ?
B6 B1 B3 B8 0.3(3) . . . . ?
B2 B1 B3 B8 -37.7(2) . . . . ?
N1 B1 B3 B2 -108.2(3) . . . . ?
B5 B1 B3 B2 100.8(3) . . . . ?
B4 B1 B3 B2 138.3(3) . . . . ?
B6 B1 B3 B2 38.0(2) . . . . ?
N2 B2 B3 C2 -155.5(3) . . . . ?
B8 B2 B3 C2 -38.7(2) . . . . ?
B7 B2 B3 C2 -1.4(3) . . . . ?
B6 B2 B3 C2 61.3(3) . . . . ?
B1 B2 B3 C2 99.2(3) . . . . ?
N2 B2 B3 B1 105.4(3) . . . . ?
B8 B2 B3 B1 -137.9(3) . . . . ?
B7 B2 B3 B1 -100.5(3) . . . . ?
B6 B2 B3 B1 -37.9(2) . . . . ?
N2 B2 B3 B4 143.0(3) . . . . ?
B8 B2 B3 B4 -100.3(3) . . . . ?
B7 B2 B3 B4 -62.9(3) . . . . ?
B6 B2 B3 B4 -0.3(3) . . . . ?
B1 B2 B3 B4 37.6(2) . . . . ?
N2 B2 B3 B8 -116.8(3) . . . . ?
B7 B2 B3 B8 37.3(2) . . . . ?
B6 B2 B3 B8 100.0(3) . . . . ?
B1 B2 B3 B8 137.9(3) . . . . ?
B9 C2 B4 B5 -40.4(3) . . . . ?
B3 C2 B4 B5 102.1(3) . . . . ?
B10 C2 B4 B5 -4.4(4) . . . . ?
B8 C2 B4 B5 65.5(4) . . . . ?
B3 C2 B4 B9 142.5(3) . . . . ?
B10 C2 B4 B9 36.0(3) . . . . ?
B8 C2 B4 B9 105.9(4) . . . . ?
B9 C2 B4 B1 -102.8(3) . . . . ?
B3 C2 B4 B1 39.7(3) . . . . ?
B10 C2 B4 B1 -66.8(3) . . . . ?
B8 C2 B4 B1 3.0(4) . . . . ?
B9 C2 B4 B3 -142.5(3) . . . . ?
B10 C2 B4 B3 -106.5(3) . . . . ?
B8 C2 B4 B3 -36.7(3) . . . . ?
N1 B1 B4 C2 -147.9(3) . . . . ?
B5 B1 B4 C2 98.5(3) . . . . ?
B3 B1 B4 C2 -38.8(3) . . . . ?
B6 B1 B4 C2 60.6(3) . . . . ?
B2 B1 B4 C2 -1.7(3) . . . . ?
N1 B1 B4 B5 113.6(3) . . . . ?
B3 B1 B4 B5 -137.2(3) . . . . ?
B6 B1 B4 B5 -37.9(2) . . . . ?
B2 B1 B4 B5 -100.2(3) . . . . ?
N1 B1 B4 B9 151.1(3) . . . . ?
B5 B1 B4 B9 37.5(3) . . . . ?
B3 B1 B4 B9 -99.8(3) . . . . ?
B6 B1 B4 B9 -0.4(3) . . . . ?
B2 B1 B4 B9 -62.8(3) . . . . ?
N1 B1 B4 B3 -109.2(3) . . . . ?
B5 B1 B4 B3 137.2(3) . . . . ?
B6 B1 B4 B3 99.4(3) . . . . ?
B2 B1 B4 B3 37.0(2) . . . . ?
B1 B3 B4 C2 134.4(3) . . . . ?
B8 B3 B4 C2 32.6(3) . . . . ?
B2 B3 B4 C2 96.0(3) . . . . ?
C2 B3 B4 B5 -96.1(3) . . . . ?
B1 B3 B4 B5 38.3(3) . . . . ?
B8 B3 B4 B5 -63.5(3) . . . . ?
B2 B3 B4 B5 -0.1(4) . . . . ?
C2 B3 B4 B9 -32.9(3) . . . . ?
B1 B3 B4 B9 101.5(3) . . . . ?
B8 B3 B4 B9 -0.3(4) . . . . ?
B2 B3 B4 B9 63.1(3) . . . . ?
C2 B3 B4 B1 -134.4(3) . . . . ?
B8 B3 B4 B1 -101.7(3) . . . . ?
B2 B3 B4 B1 -38.3(2) . . . . ?
B10 C1 B5 B4 3.6(4) . . . . ?
B9 C1 B5 B4 40.3(3) . . . . ?
B6 C1 B5 B4 -102.9(3) . . . . ?
B7 C1 B5 B4 -66.8(4) . . . . ?
B10 C1 B5 B9 -36.7(3) . . . . ?
B6 C1 B5 B9 -143.2(3) . . . . ?
B7 C1 B5 B9 -107.1(4) . . . . ?
B10 C1 B5 B1 66.3(4) . . . . ?
B9 C1 B5 B1 103.0(3) . . . . ?
B6 C1 B5 B1 -40.2(3) . . . . ?
B7 C1 B5 B1 -4.1(4) . . . . ?
B10 C1 B5 B6 106.5(3) . . . . ?
B9 C1 B5 B6 143.2(3) . . . . ?
B7 C1 B5 B6 36.1(3) . . . . ?
C2 B4 B5 C1 0.5(3) . . . . ?
B9 B4 B5 C1 -39.1(2) . . . . ?
B1 B4 B5 C1 99.0(3) . . . . ?
B3 B4 B5 C1 61.0(3) . . . . ?
C2 B4 B5 B9 39.6(3) . . . . ?
B1 B4 B5 B9 138.2(3) . . . . ?
B3 B4 B5 B9 100.1(3) . . . . ?
C2 B4 B5 B1 -98.6(3) . . . . ?
B9 B4 B5 B1 -138.2(3) . . . . ?
B3 B4 B5 B1 -38.0(2) . . . . ?
C2 B4 B5 B6 -60.1(3) . . . . ?
B9 B4 B5 B6 -99.7(3) . . . . ?
B1 B4 B5 B6 38.5(3) . . . . ?
B3 B4 B5 B6 0.4(4) . . . . ?
N1 B1 B5 C1 150.2(3) . . . . ?
B3 B1 B5 C1 -60.1(3) . . . . ?
B4 B1 B5 C1 -98.1(3) . . . . ?
B6 B1 B5 C1 39.1(3) . . . . ?
B2 B1 B5 C1 2.5(3) . . . . ?
N1 B1 B5 B4 -111.6(3) . . . . ?
B3 B1 B5 B4 38.0(3) . . . . ?
B6 B1 B5 B4 137.2(3) . . . . ?
B2 B1 B5 B4 100.6(3) . . . . ?
N1 B1 B5 B9 -149.3(3) . . . . ?
B3 B1 B5 B9 0.4(4) . . . . ?
B4 B1 B5 B9 -37.6(3) . . . . ?
B6 B1 B5 B9 99.6(3) . . . . ?
B2 B1 B5 B9 63.0(3) . . . . ?
N1 B1 B5 B6 111.2(4) . . . . ?
B3 B1 B5 B6 -99.2(3) . . . . ?
B4 B1 B5 B6 -137.2(3) . . . . ?
B2 B1 B5 B6 -36.6(2) . . . . ?
B10 C1 B6 B5 -107.6(3) . . . . ?
B9 C1 B6 B5 -36.0(3) . . . . ?
B7 C1 B6 B5 -143.5(3) . . . . ?
B10 C1 B6 B7 35.9(3) . . . . ?
B9 C1 B6 B7 107.5(3) . . . . ?
B5 C1 B6 B7 143.5(3) . . . . ?
B10 C1 B6 B1 -67.7(4) . . . . ?
B9 C1 B6 B1 3.9(4) . . . . ?
B5 C1 B6 B1 39.9(2) . . . . ?
B7 C1 B6 B1 -103.6(3) . . . . ?
B10 C1 B6 B2 -3.9(4) . . . . ?
B9 C1 B6 B2 67.7(3) . . . . ?
B5 C1 B6 B2 103.7(3) . . . . ?
B7 C1 B6 B2 -39.8(3) . . . . ?
B4 B5 B6 C1 95.5(3) . . . . ?
B9 B5 B6 C1 32.1(3) . . . . ?
B1 B5 B6 C1 134.1(3) . . . . ?
C1 B5 B6 B7 -32.5(3) . . . . ?
B4 B5 B6 B7 63.1(4) . . . . ?
B9 B5 B6 B7 -0.4(4) . . . . ?
B1 B5 B6 B7 101.6(3) . . . . ?
C1 B5 B6 B1 -134.1(3) . . . . ?
B4 B5 B6 B1 -38.5(3) . . . . ?
B9 B5 B6 B1 -102.0(3) . . . . ?
C1 B5 B6 B2 -96.1(3) . . . . ?
B4 B5 B6 B2 -0.6(4) . . . . ?
B9 B5 B6 B2 -64.1(3) . . . . ?
B1 B5 B6 B2 37.9(2) . . . . ?
N1 B1 B6 C1 -153.7(3) . . . . ?
B5 B1 B6 C1 -39.4(2) . . . . ?
B3 B1 B6 C1 61.1(3) . . . . ?
B4 B1 B6 C1 -1.9(3) . . . . ?
B2 B1 B6 C1 99.2(3) . . . . ?
N1 B1 B6 B5 -114.2(3) . . . . ?
B3 B1 B6 B5 100.5(3) . . . . ?
B4 B1 B6 B5 37.5(2) . . . . ?
B2 B1 B6 B5 138.6(3) . . . . ?
N1 B1 B6 B7 144.8(3) . . . . ?
B5 B1 B6 B7 -101.0(3) . . . . ?
B3 B1 B6 B7 -0.5(3) . . . . ?
B4 B1 B6 B7 -63.5(3) . . . . ?
B2 B1 B6 B7 37.6(2) . . . . ?
N1 B1 B6 B2 107.2(3) . . . . ?
B5 B1 B6 B2 -138.6(3) . . . . ?
B3 B1 B6 B2 -38.1(2) . . . . ?
B4 B1 B6 B2 -101.1(3) . . . . ?
N2 B2 B6 C1 155.1(3) . . . . ?
B8 B2 B6 C1 1.6(3) . . . . ?
B7 B2 B6 C1 39.4(3) . . . . ?
B3 B2 B6 C1 -61.1(3) . . . . ?
B1 B2 B6 C1 -98.8(3) . . . . ?
N2 B2 B6 B5 -143.2(3) . . . . ?
B8 B2 B6 B5 63.2(3) . . . . ?
B7 B2 B6 B5 101.0(3) . . . . ?
B3 B2 B6 B5 0.5(3) . . . . ?
B1 B2 B6 B5 -37.2(2) . . . . ?
N2 B2 B6 B7 115.8(4) . . . . ?
B8 B2 B6 B7 -37.8(3) . . . . ?
B3 B2 B6 B7 -100.5(3) . . . . ?
B1 B2 B6 B7 -138.2(3) . . . . ?
N2 B2 B6 B1 -106.0(3) . . . . ?
B8 B2 B6 B1 100.4(3) . . . . ?
B7 B2 B6 B1 138.2(3) . . . . ?
B3 B2 B6 B1 37.7(2) . . . . ?
B10 C1 B7 B8 -40.7(3) . . . . ?
B9 C1 B7 B8 -3.9(4) . . . . ?
B6 C1 B7 B8 102.6(3) . . . . ?
B5 C1 B7 B8 66.5(4) . . . . ?
B9 C1 B7 B10 36.7(3) . . . . ?
B6 C1 B7 B10 143.2(3) . . . . ?
B5 C1 B7 B10 107.2(4) . . . . ?
B10 C1 B7 B2 -103.3(3) . . . . ?
B9 C1 B7 B2 -66.5(4) . . . . ?
B6 C1 B7 B2 40.0(3) . . . . ?
B5 C1 B7 B2 3.9(4) . . . . ?
B10 C1 B7 B6 -143.2(3) . . . . ?
B9 C1 B7 B6 -106.5(3) . . . . ?
B5 C1 B7 B6 -36.1(3) . . . . ?
N2 B2 B7 C1 -147.2(3) . . . . ?
B8 B2 B7 C1 97.7(3) . . . . ?
B6 B2 B7 C1 -38.9(3) . . . . ?
B3 B2 B7 C1 59.9(3) . . . . ?
B1 B2 B7 C1 -2.0(4) . . . . ?
N2 B2 B7 B8 115.0(4) . . . . ?
B6 B2 B7 B8 -136.6(3) . . . . ?
B3 B2 B7 B8 -37.9(2) . . . . ?
B1 B2 B7 B8 -99.7(3) . . . . ?
N2 B2 B7 B10 152.5(3) . . . . ?
B8 B2 B7 B10 37.4(3) . . . . ?
B6 B2 B7 B10 -99.2(3) . . . . ?
B3 B2 B7 B10 -0.4(3) . . . . ?
B1 B2 B7 B10 -62.3(3) . . . . ?
N2 B2 B7 B6 -108.3(4) . . . . ?
B8 B2 B7 B6 136.6(3) . . . . ?
B3 B2 B7 B6 98.8(3) . . . . ?
B1 B2 B7 B6 36.9(3) . . . . ?
B5 B6 B7 C1 32.5(3) . . . . ?
B1 B6 B7 C1 96.0(3) . . . . ?
B2 B6 B7 C1 134.3(3) . . . . ?
C1 B6 B7 B8 -95.4(3) . . . . ?
B5 B6 B7 B8 -62.9(3) . . . . ?
B1 B6 B7 B8 0.6(4) . . . . ?
B2 B6 B7 B8 38.9(3) . . . . ?
C1 B6 B7 B10 -31.9(3) . . . . ?
B5 B6 B7 B10 0.6(4) . . . . ?
B1 B6 B7 B10 64.0(3) . . . . ?
B2 B6 B7 B10 102.3(3) . . . . ?
C1 B6 B7 B2 -134.3(3) . . . . ?
B5 B6 B7 B2 -101.8(3) . . . . ?
B1 B6 B7 B2 -38.3(2) . . . . ?
B9 C2 B8 B7 4.1(4) . . . . ?
B3 C2 B8 B7 -102.5(3) . . . . ?
B10 C2 B8 B7 40.1(3) . . . . ?
B4 C2 B8 B7 -65.9(4) . . . . ?
B9 C2 B8 B10 -36.0(3) . . . . ?
B3 C2 B8 B10 -142.6(3) . . . . ?
B4 C2 B8 B10 -106.0(3) . . . . ?
B9 C2 B8 B2 67.0(4) . . . . ?
B3 C2 B8 B2 -39.6(3) . . . . ?
B10 C2 B8 B2 103.0(3) . . . . ?
B4 C2 B8 B2 -3.0(4) . . . . ?
B9 C2 B8 B3 106.6(3) . . . . ?
B10 C2 B8 B3 142.6(3) . . . . ?
B4 C2 B8 B3 36.6(3) . . . . ?
C1 B7 B8 C2 -0.1(3) . . . . ?
B10 B7 B8 C2 -39.5(3) . . . . ?
B2 B7 B8 C2 99.0(3) . . . . ?
B6 B7 B8 C2 60.2(3) . . . . ?
C1 B7 B8 B10 39.4(3) . . . . ?
B2 B7 B8 B10 138.5(3) . . . . ?
B6 B7 B8 B10 99.7(3) . . . . ?
C1 B7 B8 B2 -99.1(3) . . . . ?
B10 B7 B8 B2 -138.5(3) . . . . ?
B6 B7 B8 B2 -38.8(2) . . . . ?
C1 B7 B8 B3 -60.8(3) . . . . ?
B10 B7 B8 B3 -100.2(3) . . . . ?
B2 B7 B8 B3 38.3(2) . . . . ?
B6 B7 B8 B3 -0.4(4) . . . . ?
N2 B2 B8 C2 147.8(3) . . . . ?
B7 B2 B8 C2 -98.8(3) . . . . ?
B6 B2 B8 C2 -60.6(3) . . . . ?
B3 B2 B8 C2 38.5(3) . . . . ?
B1 B2 B8 C2 1.6(4) . . . . ?
N2 B2 B8 B7 -113.4(4) . . . . ?
B6 B2 B8 B7 38.3(3) . . . . ?
B3 B2 B8 B7 137.3(3) . . . . ?
B1 B2 B8 B7 100.4(3) . . . . ?
N2 B2 B8 B10 -150.6(3) . . . . ?
B7 B2 B8 B10 -37.3(3) . . . . ?
B6 B2 B8 B10 1.0(4) . . . . ?
B3 B2 B8 B10 100.0(3) . . . . ?
B1 B2 B8 B10 63.1(4) . . . . ?
N2 B2 B8 B3 109.4(4) . . . . ?
B7 B2 B8 B3 -137.3(3) . . . . ?
B6 B2 B8 B3 -99.0(3) . . . . ?
B1 B2 B8 B3 -36.9(2) . . . . ?
B1 B3 B8 C2 -96.3(3) . . . . ?
B4 B3 B8 C2 -32.7(3) . . . . ?
B2 B3 B8 C2 -134.9(3) . . . . ?
C2 B3 B8 B7 96.4(3) . . . . ?
B1 B3 B8 B7 0.1(3) . . . . ?
B4 B3 B8 B7 63.7(3) . . . . ?
B2 B3 B8 B7 -38.5(2) . . . . ?
C2 B3 B8 B10 33.0(3) . . . . ?
B1 B3 B8 B10 -63.3(3) . . . . ?
B4 B3 B8 B10 0.3(4) . . . . ?
B2 B3 B8 B10 -101.9(3) . . . . ?
C2 B3 B8 B2 134.9(3) . . . . ?
B1 B3 B8 B2 38.6(2) . . . . ?
B4 B3 B8 B2 102.2(3) . . . . ?
B10 C1 B9 C2 42.3(3) . . . . ?
B6 C1 B9 C2 -64.8(4) . . . . ?
B5 C1 B9 C2 -101.0(3) . . . . ?
B7 C1 B9 C2 6.1(4) . . . . ?
B10 C1 B9 B5 143.3(3) . . . . ?
B6 C1 B9 B5 36.2(3) . . . . ?
B7 C1 B9 B5 107.1(3) . . . . ?
B10 C1 B9 B4 102.9(3) . . . . ?
B6 C1 B9 B4 -4.2(4) . . . . ?
B5 C1 B9 B4 -40.4(3) . . . . ?
B7 C1 B9 B4 66.7(4) . . . . ?
B6 C1 B9 B10 -107.1(3) . . . . ?
B5 C1 B9 B10 -143.3(3) . . . . ?
B7 C1 B9 B10 -36.2(3) . . . . ?
B3 C2 B9 C1 64.7(4) . . . . ?
B10 C2 B9 C1 -41.8(3) . . . . ?
B8 C2 B9 C1 -6.1(4) . . . . ?
B4 C2 B9 C1 101.5(3) . . . . ?
B3 C2 B9 B5 3.6(4) . . . . ?
B10 C2 B9 B5 -102.9(3) . . . . ?
B8 C2 B9 B5 -67.2(4) . . . . ?
B4 C2 B9 B5 40.4(3) . . . . ?
B3 C2 B9 B4 -36.8(3) . . . . ?
B10 C2 B9 B4 -143.3(3) . . . . ?
B8 C2 B9 B4 -107.6(3) . . . . ?
B3 C2 B9 B10 106.5(3) . . . . ?
B8 C2 B9 B10 35.7(3) . . . . ?
B4 C2 B9 B10 143.3(3) . . . . ?
B4 B5 B9 C1 -133.7(3) . . . . ?
B1 B5 B9 C1 -95.9(3) . . . . ?
B6 B5 B9 C1 -32.1(3) . . . . ?
C1 B5 B9 C2 93.6(3) . . . . ?
B4 B5 B9 C2 -40.1(3) . . . . ?
B1 B5 B9 C2 -2.3(4) . . . . ?
B6 B5 B9 C2 61.5(4) . . . . ?
C1 B5 B9 B4 133.7(3) . . . . ?
B1 B5 B9 B4 37.8(3) . . . . ?
B6 B5 B9 B4 101.5(3) . . . . ?
C1 B5 B9 B10 32.3(3) . . . . ?
B4 B5 B9 B10 -101.4(3) . . . . ?
B1 B5 B9 B10 -63.6(4) . . . . ?
B6 B5 B9 B10 0.1(4) . . . . ?
C2 B4 B9 C1 -93.3(3) . . . . ?
B5 B4 B9 C1 40.2(3) . . . . ?
B1 B4 B9 C1 2.6(4) . . . . ?
B3 B4 B9 C1 -60.6(3) . . . . ?
B5 B4 B9 C2 133.5(3) . . . . ?
B1 B4 B9 C2 95.9(3) . . . . ?
B3 B4 B9 C2 32.7(3) . . . . ?
C2 B4 B9 B5 -133.5(3) . . . . ?
B1 B4 B9 B5 -37.6(2) . . . . ?
B3 B4 B9 B5 -100.8(3) . . . . ?
C2 B4 B9 B10 -32.6(3) . . . . ?
B5 B4 B9 B10 100.9(3) . . . . ?
B1 B4 B9 B10 63.3(4) . . . . ?
B3 B4 B9 B10 0.1(4) . . . . ?
B9 C1 B10 C2 -42.1(3) . . . . ?
B6 C1 B10 C2 65.0(4) . . . . ?
B5 C1 B10 C2 -5.9(4) . . . . ?
B7 C1 B10 C2 101.1(3) . . . . ?
B9 C1 B10 B7 -143.2(3) . . . . ?
B6 C1 B10 B7 -36.2(3) . . . . ?
B5 C1 B10 B7 -107.0(3) . . . . ?
B9 C1 B10 B8 -102.5(3) . . . . ?
B6 C1 B10 B8 4.5(4) . . . . ?
B5 C1 B10 B8 -66.4(4) . . . . ?
B7 C1 B10 B8 40.7(3) . . . . ?
B6 C1 B10 B9 107.0(3) . . . . ?
B5 C1 B10 B9 36.2(3) . . . . ?
B7 C1 B10 B9 143.2(3) . . . . ?
B9 C2 B10 C1 42.0(3) . . . . ?
B3 C2 B10 C1 -64.5(3) . . . . ?
B8 C2 B10 C1 -101.3(3) . . . . ?
B4 C2 B10 C1 6.2(4) . . . . ?
B9 C2 B10 B7 103.2(3) . . . . ?
B3 C2 B10 B7 -3.2(4) . . . . ?
B8 C2 B10 B7 -40.0(3) . . . . ?
B4 C2 B10 B7 67.5(3) . . . . ?
B9 C2 B10 B8 143.2(3) . . . . ?
B3 C2 B10 B8 36.8(3) . . . . ?
B4 C2 B10 B8 107.5(3) . . . . ?
B3 C2 B10 B9 -106.4(3) . . . . ?
B8 C2 B10 B9 -143.2(3) . . . . ?
B4 C2 B10 B9 -35.8(3) . . . . ?
B8 B7 B10 C1 133.2(3) . . . . ?
B2 B7 B10 C1 95.7(3) . . . . ?
B6 B7 B10 C1 32.1(3) . . . . ?
C1 B7 B10 C2 -93.6(3) . . . . ?
B8 B7 B10 C2 39.6(3) . . . . ?
B2 B7 B10 C2 2.1(4) . . . . ?
B6 B7 B10 C2 -61.5(4) . . . . ?
C1 B7 B10 B8 -133.2(3) . . . . ?
B2 B7 B10 B8 -37.5(3) . . . . ?
B6 B7 B10 B8 -101.1(3) . . . . ?
C1 B7 B10 B9 -32.5(3) . . . . ?
B8 B7 B10 B9 100.7(3) . . . . ?
B2 B7 B10 B9 63.1(4) . . . . ?
B6 B7 B10 B9 -0.5(4) . . . . ?
C2 B8 B10 C1 93.3(3) . . . . ?
B7 B8 B10 C1 -40.7(3) . . . . ?
B2 B8 B10 C1 -3.2(4) . . . . ?
B3 B8 B10 C1 60.6(4) . . . . ?
B7 B8 B10 C2 -134.0(3) . . . . ?
B2 B8 B10 C2 -96.5(3) . . . . ?
B3 B8 B10 C2 -32.7(3) . . . . ?
C2 B8 B10 B7 134.0(3) . . . . ?
B2 B8 B10 B7 37.5(3) . . . . ?
B3 B8 B10 B7 101.3(3) . . . . ?
C2 B8 B10 B9 32.5(3) . . . . ?
B7 B8 B10 B9 -101.6(3) . . . . ?
B2 B8 B10 B9 -64.0(4) . . . . ?
B3 B8 B10 B9 -0.3(4) . . . . ?
C2 B9 B10 C1 -129.3(3) . . . . ?
B5 B9 B10 C1 -33.0(3) . . . . ?
B4 B9 B10 C1 -96.4(3) . . . . ?
C1 B9 B10 C2 129.3(3) . . . . ?
B5 B9 B10 C2 96.3(3) . . . . ?
B4 B9 B10 C2 32.8(3) . . . . ?
C1 B9 B10 B7 33.2(3) . . . . ?
C2 B9 B10 B7 -96.1(3) . . . . ?
B5 B9 B10 B7 0.2(4) . . . . ?
B4 B9 B10 B7 -63.3(4) . . . . ?
C1 B9 B10 B8 96.5(3) . . . . ?
C2 B9 B10 B8 -32.7(3) . . . . ?
B5 B9 B10 B8 63.6(4) . . . . ?
B4 B9 B10 B8 0.1(4) . . . . ?
C20 O2 B11 O1 6.3(6) . . . . ?
C20 O2 B11 C10 -172.9(4) . . . . ?
C19 O1 B11 O2 3.9(6) . . . . ?
C19 O1 B11 C10 -176.9(5) . . . . ?
C9 C10 B11 O2 -170.3(4) . . . . ?
C5 C10 B11 O2 12.4(6) . . . . ?
C9 C10 B11 O1 10.6(6) . . . . ?
C5 C10 B11 O1 -166.8(4) . . . . ?
C25 O3 B12 O4 -4.0(6) . . . . ?
C25 O3 B12 C18 176.5(5) . . . . ?
C26 O4 B12 O3 -11.8(6) . . . . ?
C26 O4 B12 C18 167.7(4) . . . . ?
C17 C18 B12 O3 174.0(4) . . . . ?
C13 C18 B12 O3 -1.3(7) . . . . ?
C17 C18 B12 O4 -5.5(6) . . . . ?
C13 C18 B12 O4 179.2(4) . . . . ?
